data_4036136
loop_
_publ_author_name
'Shao, Wenjie'
'Clive, Derrick L. J.'

_publ_section_title
;
 Synthesis of substituted resorcinol monomethyl ethers from
 2-bromo-3-methoxycyclohex-2-en-1-ones.
;
_journal_issue 6
_journal_name_full 'The Journal of organic chemistry'
_journal_page_first 3211
_journal_page_last 3216
_journal_paper_doi 10.1021/acs.joc.5b00192
_journal_volume 80
_journal_year 2015
_chemical_formula_moiety 'C13 H19 Br O2'
_chemical_formula_sum 'C13 H19 Br O2'
_chemical_formula_weight 287.19
_space_group_crystal_system monoclinic
_space_group_IT_number 14
_space_group_name_Hall '-P 2yn'
_space_group_name_H-M_alt 'P 1 21/n 1'
_atom_sites_solution_hydrogens geom
_audit_creation_method SHELXL-2014/6
_cell_angle_alpha 90
_cell_angle_beta 109.2316(3)
_cell_angle_gamma 90
_cell_formula_units_Z 4
_cell_length_a 12.7178(4)
_cell_length_b 7.5494(2)
_cell_length_c 14.0334(4)
_cell_measurement_reflns_used 9965
_cell_measurement_temperature 173(2)
_cell_measurement_theta_max 28.37
_cell_measurement_theta_min 2.64
_cell_volume 1272.18(6)
_computing_cell_refinement 'Bruker SAINT'
_computing_data_collection 'Bruker APEX2'
_computing_data_reduction 'Bruker SAINT'
_computing_molecular_graphics 'Bruker SHELXTL'
_computing_publication_material 'Bruker SHELXTL'
_computing_structure_refinement 'SHELXL-2014/6 (Sheldrick, 2014)'
_computing_structure_solution 'DIRDIF-2008 (Beurskens et al., 2008)'
_diffrn_ambient_temperature 173(2)
_diffrn_measured_fraction_theta_full 1.000
_diffrn_measured_fraction_theta_max 0.977
_diffrn_measurement_device_type 'Bruker APEX-II CCD'
_diffrn_measurement_method '\w scans'
_diffrn_radiation_type MoK\a
_diffrn_radiation_wavelength 0.71073
_diffrn_reflns_av_R_equivalents 0.0135
_diffrn_reflns_av_unetI/netI 0.0127
_diffrn_reflns_Laue_measured_fraction_full 1.000
_diffrn_reflns_Laue_measured_fraction_max 0.977
_diffrn_reflns_limit_h_max 16
_diffrn_reflns_limit_h_min -16
_diffrn_reflns_limit_k_max 10
_diffrn_reflns_limit_k_min -10
_diffrn_reflns_limit_l_max 18
_diffrn_reflns_limit_l_min -18
_diffrn_reflns_number 11295
_diffrn_reflns_point_group_measured_fraction_full 1.000
_diffrn_reflns_point_group_measured_fraction_max 0.977
_diffrn_reflns_theta_full 25.242
_diffrn_reflns_theta_max 28.385
_diffrn_reflns_theta_min 1.876
_exptl_absorpt_coefficient_mu 3.215
_exptl_absorpt_correction_T_max 0.8250
_exptl_absorpt_correction_T_min 0.3755
_exptl_absorpt_correction_type integration
_exptl_absorpt_process_details 'SADABS (Sheldrick, 2008)'
_exptl_crystal_colour colourless
_exptl_crystal_density_diffrn 1.499
_exptl_crystal_description fragment
_exptl_crystal_F_000 592
_exptl_crystal_size_max 0.441
_exptl_crystal_size_mid 0.204
_exptl_crystal_size_min 0.094
_refine_diff_density_max 0.404
_refine_diff_density_min -0.218
_refine_diff_density_rms 0.050
_refine_ls_extinction_method none
_refine_ls_goodness_of_fit_ref 1.030
_refine_ls_hydrogen_treatment constr
_refine_ls_matrix_type full
_refine_ls_number_parameters 147
_refine_ls_number_reflns 3115
_refine_ls_number_restraints 0
_refine_ls_restrained_S_all 1.030
_refine_ls_R_factor_all 0.0232
_refine_ls_R_factor_gt 0.0208
_refine_ls_shift/su_max 0.001
_refine_ls_shift/su_mean 0.000
_refine_ls_structure_factor_coef Fsqd
_refine_ls_weighting_details 'w=1/[\s^2^(Fo^2^)+(0.0311P)^2^+0.4452P] where P=(Fo^2^+2Fc^2^)/3'
_refine_ls_weighting_scheme calc
_refine_ls_wR_factor_gt 0.0538
_refine_ls_wR_factor_ref 0.0550
_reflns_Friedel_coverage 0.000
_reflns_number_gt 2877
_reflns_number_total 3115
_reflns_threshold_expression 'I > 2\s(I)'
_cod_data_source_file jo5b00192_si_001.cif
_cod_data_source_block dlc1402
_cod_original_sg_symbol_H-M 'P 21/n'
_cod_database_code 4036136
_shelx_space_group_comment
; 
The symmetry employed for this shelxl refinement is uniquely defined 
by the following loop, which should always be used as a source of 
symmetry information in preference to the above space-group names. 
They are only intended as comments. 
;
_shelx_estimated_absorpt_t_min 0.331
_shelx_estimated_absorpt_t_max 0.752
_shelxl_version_number 2014/6

loop_
_space_group_symop_operation_xyz
'x, y, z'
'-x+1/2, y+1/2, -z+1/2'
'-x, -y, -z'
'x-1/2, -y-1/2, z-1/2'

loop_
_atom_site_label
_atom_site_type_symbol
_atom_site_fract_x
_atom_site_fract_y
_atom_site_fract_z
_atom_site_U_iso_or_equiv
_atom_site_adp_type
_atom_site_occupancy
_atom_site_site_symmetry_order
_atom_site_calc_flag
_atom_site_refinement_flags_posn
_atom_site_refinement_flags_adp
Br Br 0.36003(2) 0.14772(2) 0.42910(2) 0.02903(6) Uani 1 1 d . .
O1 O 0.58850(9) 0.22086(14) 0.41858(8) 0.0343(2) Uani 1 1 d . .
O2 O 0.25489(8) 0.50576(13) 0.38350(8) 0.0290(2) Uani 1 1 d . .
C1 C 0.52892(12) 0.34872(16) 0.38536(10) 0.0237(3) Uani 1 1 d . .
C2 C 0.41393(11) 0.35537(16) 0.38513(9) 0.0216(2) Uani 1 1 d . .
C3 C 0.35302(10) 0.50576(17) 0.36653(9) 0.0216(2) Uani 1 1 d . .
C4 C 0.39342(11) 0.66864(16) 0.32849(10) 0.0232(3) Uani 1 1 d . .
H4A H 0.4260 0.7507 0.3856 0.028 Uiso 1 1 calc R U
H4B H 0.3293 0.7290 0.2792 0.028 Uiso 1 1 calc R U
C5 C 0.48087(11) 0.62772(17) 0.27800(10) 0.0237(3) Uani 1 1 d . .
H5 H 0.4440 0.5607 0.2142 0.028 Uiso 1 1 calc R U
C6 C 0.57396(11) 0.51216(17) 0.34736(9) 0.0226(3) Uani 1 1 d . .
H6 H 0.6126 0.5856 0.4081 0.027 Uiso 1 1 calc R U
C7 C 0.19512(13) 0.6699(2) 0.37773(12) 0.0328(3) Uani 1 1 d . .
H7A H 0.1258 0.6475 0.3919 0.039 Uiso 1 1 calc R U
H7B H 0.2412 0.7535 0.4275 0.039 Uiso 1 1 calc R U
H7C H 0.1777 0.7201 0.3099 0.039 Uiso 1 1 calc R U
C8 C 0.52421(14) 0.8030(2) 0.25090(12) 0.0337(3) Uani 1 1 d . .
H8A H 0.4618 0.8718 0.2067 0.040 Uiso 1 1 calc R U
H8B H 0.5606 0.8704 0.3127 0.040 Uiso 1 1 calc R U
H8C H 0.5780 0.7792 0.2160 0.040 Uiso 1 1 calc R U
C9 C 0.66354(11) 0.45541(18) 0.30157(10) 0.0251(3) Uani 1 1 d . .
H9A H 0.6932 0.5627 0.2788 0.030 Uiso 1 1 calc R U
H9B H 0.7258 0.3991 0.3551 0.030 Uiso 1 1 calc R U
C10 C 0.62312(11) 0.32896(18) 0.21401(11) 0.0252(3) Uani 1 1 d . .
H10 H 0.5895 0.2228 0.2263 0.030 Uiso 1 1 calc R U
C11 C 0.62883(11) 0.34806(18) 0.12126(11) 0.0267(3) Uani 1 1 d . .
C12 C 0.59253(14) 0.2007(2) 0.04524(12) 0.0377(3) Uani 1 1 d . .
H12A H 0.5680 0.0992 0.0760 0.045 Uiso 1 1 calc R U
H12B H 0.6551 0.1652 0.0234 0.045 Uiso 1 1 calc R U
H12C H 0.5309 0.2419 -0.0132 0.045 Uiso 1 1 calc R U
C13 C 0.67279(15) 0.5084(2) 0.08408(13) 0.0386(4) Uani 1 1 d . .
H13A H 0.6843 0.6040 0.1337 0.046 Uiso 1 1 calc R U
H13B H 0.6191 0.5467 0.0197 0.046 Uiso 1 1 calc R U
H13C H 0.7438 0.4793 0.0746 0.046 Uiso 1 1 calc R U

loop_
_atom_site_aniso_label
_atom_site_aniso_U_11
_atom_site_aniso_U_22
_atom_site_aniso_U_33
_atom_site_aniso_U_23
_atom_site_aniso_U_13
_atom_site_aniso_U_12
Br 0.03879(9) 0.01908(8) 0.03201(9) 0.00112(5) 0.01542(6) -0.00375(5)
O1 0.0375(6) 0.0291(5) 0.0405(6) 0.0128(5) 0.0186(5) 0.0125(5)
O2 0.0253(5) 0.0259(5) 0.0381(5) 0.0017(4) 0.0136(4) 0.0021(4)
C1 0.0303(7) 0.0214(6) 0.0203(6) 0.0008(5) 0.0097(5) 0.0029(5)
C2 0.0285(6) 0.0175(6) 0.0192(6) 0.0006(4) 0.0084(5) -0.0018(5)
C3 0.0229(6) 0.0221(6) 0.0181(5) -0.0019(5) 0.0045(4) -0.0009(5)
C4 0.0273(6) 0.0180(6) 0.0240(6) 0.0019(5) 0.0078(5) 0.0030(5)
C5 0.0292(6) 0.0214(6) 0.0210(6) 0.0016(5) 0.0091(5) 0.0010(5)
C6 0.0259(6) 0.0215(6) 0.0201(6) -0.0010(5) 0.0072(5) 0.0001(5)
C7 0.0299(7) 0.0322(8) 0.0381(8) 0.0024(6) 0.0137(6) 0.0078(6)
C8 0.0398(8) 0.0261(7) 0.0386(8) 0.0090(6) 0.0174(6) 0.0021(6)
C9 0.0243(6) 0.0239(6) 0.0283(6) -0.0027(5) 0.0104(5) -0.0020(5)
C10 0.0248(6) 0.0225(6) 0.0302(7) -0.0016(5) 0.0116(5) -0.0024(5)
C11 0.0226(6) 0.0280(7) 0.0306(7) -0.0022(5) 0.0101(5) 0.0034(5)
C12 0.0375(8) 0.0429(9) 0.0310(7) -0.0103(7) 0.0092(6) 0.0019(7)
C13 0.0475(9) 0.0377(9) 0.0385(8) 0.0050(7) 0.0249(7) 0.0008(7)

loop_
_atom_type_symbol
_atom_type_description
_atom_type_scat_dispersion_real
_atom_type_scat_dispersion_imag
_atom_type_scat_source
C C 0.0033 0.0016 'International Tables Vol C Tables 4.2.6.8 and 6.1.1.4'
H H 0.0000 0.0000 'International Tables Vol C Tables 4.2.6.8 and 6.1.1.4'
O O 0.0106 0.0060 'International Tables Vol C Tables 4.2.6.8 and 6.1.1.4'
Br Br -0.2901 2.4595 'International Tables Vol C Tables 4.2.6.8 and 6.1.1.4'

loop_
_geom_angle_atom_site_label_1
_geom_angle_atom_site_label_2
_geom_angle_atom_site_label_3
_geom_angle
C3 O2 C7 119.51(11)
O1 C1 C2 121.49(12)
O1 C1 C6 120.98(13)
C2 C1 C6 117.45(11)
C3 C2 C1 122.61(11)
C3 C2 Br 120.84(10)
C1 C2 Br 116.10(9)
O2 C3 C2 118.18(12)
O2 C3 C4 120.70(11)
C2 C3 C4 121.12(12)
C3 C4 C5 112.68(11)
C8 C5 C6 112.59(12)
C8 C5 C4 108.43(11)
C6 C5 C4 110.30(10)
C1 C6 C5 112.40(11)
C1 C6 C9 109.53(11)
C5 C6 C9 114.55(11)
C10 C9 C6 114.56(11)
C11 C10 C9 127.83(13)
C10 C11 C13 125.00(13)
C10 C11 C12 120.59(13)
C13 C11 C12 114.39(14)

loop_
_geom_bond_atom_site_label_1
_geom_bond_atom_site_label_2
_geom_bond_distance
Br C2 1.8939(12)
O1 C1 1.2208(16)
O2 C3 1.3453(16)
O2 C7 1.4418(17)
C1 C2 1.4623(19)
C1 C6 1.5284(18)
C2 C3 1.3506(18)
C3 C4 1.4972(18)
C4 C5 1.5342(19)
C5 C8 1.5290(19)
C5 C6 1.5333(18)
C6 C9 1.5416(18)
C9 C10 1.5064(18)
C10 C11 1.335(2)
C11 C13 1.497(2)
C11 C12 1.505(2)

loop_
_geom_torsion_atom_site_label_1
_geom_torsion_atom_site_label_2
_geom_torsion_atom_site_label_3
_geom_torsion_atom_site_label_4
_geom_torsion
O1 C1 C2 C3 167.49(13)
C6 C1 C2 C3 -9.43(19)
O1 C1 C2 Br -4.84(17)
C6 C1 C2 Br 178.24(9)
C7 O2 C3 C2 171.57(12)
C7 O2 C3 C4 -8.18(18)
C1 C2 C3 O2 -169.68(11)
Br C2 C3 O2 2.29(16)
C1 C2 C3 C4 10.07(19)
Br C2 C3 C4 -177.96(9)
O2 C3 C4 C5 -159.02(11)
C2 C3 C4 C5 21.23(17)
C3 C4 C5 C8 -174.80(11)
C3 C4 C5 C6 -51.09(14)
O1 C1 C6 C5 160.77(13)
C2 C1 C6 C5 -22.29(16)
O1 C1 C6 C9 32.22(17)
C2 C1 C6 C9 -150.84(11)
C8 C5 C6 C1 172.51(11)
C4 C5 C6 C1 51.24(14)
C8 C5 C6 C9 -61.62(15)
C4 C5 C6 C9 177.11(11)
C1 C6 C9 C10 59.71(15)
C5 C6 C9 C10 -67.64(15)
C6 C9 C10 C11 124.45(15)
C9 C10 C11 C13 -3.4(2)
C9 C10 C11 C12 174.92(13)
